data_4108769
loop_
_publ_author_name
'Robert S. Walters'
'Christina M. Kraml'
'Neal Byrne'
'Douglas M. Ho'
'Qian Qin'
'Frederick J. Coughlin'
'Stefan Bernhard'
'Robert A. Pascal'

_publ_contact_author_address
;
Princeton University
Department of Chemistry
Princeton, NJ   08544-1009
USA
;
_publ_contact_author_email rpascal@princeton.edu
_publ_contact_author_fax '(609) 258 6746'
_publ_contact_author_name 'Professor Robert A. Pascal, Jr.'
_publ_contact_author_phone '(609) 258 5417'
_publ_section_title
;
 Configurationally Stable Longitudinally Twisted Polycyclic Aromatic
 Compounds
;
_journal_name_full 'Journal of the American Chemical Society'
_journal_page_first 16435
_journal_page_last 16441
_journal_paper_doi 10.1021/ja806958x
_journal_volume 130
_journal_year 2008
_chemical_compound_source 'chemical synthesis'
_chemical_formula_iupac 'C57 H37 N . 0.33(C S2)'
_chemical_formula_moiety '(C57 H37 N), 0.33(C S2)'
_chemical_formula_structural '(C57 H37 N) 0.33(C S2)'
_chemical_formula_sum 'C57.33 H37 N S0.67'
_chemical_formula_weight 761.27
_chemical_name_systematic
; 
 9,10,11,12,13,14-Hexaphenylbenzo[h]naphtho[2,3-f]quinoline 
 carbon disulfide solvate 
;
_space_group_IT_number 14
_symmetry_cell_setting monoclinic
_symmetry_Int_Tables_number 14
_symmetry_space_group_name_Hall '-P 2ybc'
_symmetry_space_group_name_H-M 'P 1 21/c 1'
_atom_sites_solution_hydrogens geom
_atom_sites_solution_primary direct
_atom_sites_solution_secondary difmap
_audit_creation_date 'December 15, 2007'
_audit_creation_method
;
 SHELXL and manual editing
;
_audit_update_record
;
 Dec. 15, 2007  rap165f.cif       Initial CIF created by RAP.

 Dec. 15, 2007  Sent to CheckCIF  See rap165f_checkcif.pdf for alerts 
                                  that were generated. Comments on these
                                  alerts are given below.

 Aug. 27, 2008  Updates by DMH    Changed "This file (b12sqf.cif)"
                                  to "This file (rap165f.cif)".
                                  Inserted references for completeness.
                                  _chemical_formula_etc
                                  _symmetry_space_group_etc
                                  _exptl_crystal_density_meas
                                  _diffrn_radiation_type
                                  _diffrn_standards_decay_%
                                  _refine_ls_hydrogen_treatment

------------------------------------------------------------------------
                ALERT level A = In general: serious problem
                ALERT level B = Potentially serious problem
                ALERT level C = Check and explain
                ALERT level G = General alerts; check
------------------------------------------------------------------------
THETM01_ALERT_3_A  The value of sine(theta_max)/wavelength is less than 
            0.550.  Calculated sin(theta_max)/wavelength = 0.5389
PLAT027_ALERT_3_A _diffrn_reflns_theta_full (too) Low ...... 22.52 Deg. 
REFNR01_ALERT_3_C  Ratio of reflections to parameters is < 10 for a
            centrosymmetric structure
            sine(theta)/lambda                0.5389
            Proportion of unique data used    1.0000
            Ratio reflections to parameters   9.8309
PLAT088_ALERT_3_C Poor Data / Parameter Ratio .................... 9.83

Comment/Explanation: 
            The data were collected to a theta_max of only 22.5 degrees 
            because there is no usable diffraction beyond.  Despite the
            less-than-optimal number of data, the refinement was without
            significant problems and no other level A alerts or any 
            level B alerts were generated.
------------------------------------------------------------------------
RINTA01_ALERT_3_C  The value of Rint is greater than 0.10
            Rint given ... 0.119
PLAT020_ALERT_3_C The value of Rint is greater than 0.10 ......... 0.12

Comment/Explanation: 
            The higher value of Rint is not unusual for weak data, where
            the precision of the data is naturally lower.
------------------------------------------------------------------------
PLAT301_ALERT_3_C Main Residue  Disorder ................... 3.00 Perc.
PLAT366_ALERT_2_C Short? C(sp?)-C(sp?) Bond  C2 - C3 ........ 1.37 Ang.
PLAT366_ALERT_2_C Short? C(sp?)-C(sp?) Bond  C6 - C7 ........ 1.38 Ang.

Comment/Explanation: 
            The molecule has two orientations, in which N(4) and C(5)
            are interchanged.  See the _refine_special_details section.
            The slightly short C2-C3 and C6-C7 bonds are due to their
            proximity to these mixed atom sites.
------------------------------------------------------------------------
PLAT077_ALERT_4_C Unitcell contains non-integer number of atoms .. ?
PLAT302_ALERT_4_C Anion/Solvent Disorder .................. 67.00 Perc.

Comment/Explanation: 
            The non-integral number of atoms is due to the partial
            occupancy of the carbon disulfide solvent site.  See the
            _refine_special_details section.
------------------------------------------------------------------------
PLAT230_ALERT_2_C Hirshfeld Test Diff for C33 - C38 ........ 5.14 su   
PLAT220_ALERT_2_C Large Non-Solvent C Ueq(max)/Ueq(min) .... 3.12 Ratio

Comment/Explanation:
            A slight "wobble" in the phenyl groups causes some of the
            thermal ellipsoids to be larger than ideal, especially by
            comparison to the very tight ellipsoids of the molecule's
            core.  
;
_cell_angle_alpha 90.00
_cell_angle_beta 115.0110(10)
_cell_angle_gamma 90.00
_cell_formula_units_Z 4
_cell_length_a 13.1255(7)
_cell_length_b 12.2959(4)
_cell_length_c 27.6935(15)
_cell_measurement_reflns_used 25411
_cell_measurement_temperature 200(2)
_cell_measurement_theta_max 22.52
_cell_measurement_theta_min 1.62
_cell_volume 4050.3(3)
_computing_cell_refinement 'DENZO-SMN (Otwinowski & Minor, 1997)'
_computing_data_collection 'COLLECT (Nonius, 1998)'
_computing_data_reduction 'DENZO-SMN (Otwinowski & Minor, 1997)'
_computing_molecular_graphics 'Siemens SHELXTL (Sheldrick, 1996)'
_computing_publication_material 'Siemens SHELXTL (Sheldrick, 1996)'
_computing_structure_refinement 'Siemens SHELXTL (Sheldrick, 1996)'
_computing_structure_solution 'Siemens SHELXTL (Sheldrick, 1996)'
_diffrn_ambient_temperature 200(2)
_diffrn_measured_fraction_theta_full 0.999
_diffrn_measured_fraction_theta_max 0.999
_diffrn_measurement_device 'Nonius KappaCCD'
_diffrn_measurement_method
;
 omega scans, 900 0.5 deg frames, 240 sec/deg
;
_diffrn_radiation_monochromator graphite
_diffrn_radiation_source 'fine-focus sealed tube'
_diffrn_radiation_type 'Mo K\a'
_diffrn_radiation_wavelength 0.71073
_diffrn_reflns_av_R_equivalents 0.119
_diffrn_reflns_av_sigmaI/netI 0.1180
_diffrn_reflns_limit_h_max 14
_diffrn_reflns_limit_h_min 0
_diffrn_reflns_limit_k_max 13
_diffrn_reflns_limit_k_min 0
_diffrn_reflns_limit_l_max 27
_diffrn_reflns_limit_l_min -29
_diffrn_reflns_number 25411
_diffrn_reflns_theta_full 22.52
_diffrn_reflns_theta_max 22.52
_diffrn_reflns_theta_min 1.62
_diffrn_standards_decay_% 0
_diffrn_standards_number 0
_exptl_absorpt_coefficient_mu 0.104
_exptl_absorpt_correction_type none
_exptl_crystal_colour yellow
_exptl_crystal_density_diffrn 1.248
_exptl_crystal_description needle
_exptl_crystal_F_000 1595
_exptl_crystal_size_max 0.29
_exptl_crystal_size_mid 0.07
_exptl_crystal_size_min 0.03
_refine_diff_density_max 0.306
_refine_diff_density_min -0.196
_refine_diff_density_rms 0.043
_refine_ls_extinction_method none
_refine_ls_goodness_of_fit_all 1.152
_refine_ls_goodness_of_fit_ref 1.240
_refine_ls_hydrogen_treatment constr
_refine_ls_matrix_type full
_refine_ls_number_parameters 538
_refine_ls_number_reflns 5289
_refine_ls_number_restraints 0
_refine_ls_restrained_S_all 1.152
_refine_ls_restrained_S_obs 1.240
_refine_ls_R_factor_all 0.1245
_refine_ls_R_factor_gt 0.0720
_refine_ls_shift/su_max 0.000
_refine_ls_shift/su_mean 0.000
_refine_ls_structure_factor_coef Fsqd
_refine_ls_weighting_details 'w=1/[\s^2^(Fo^2^)+(0.0093P)^2^+0.0000P] where P=(Fo^2^+2Fc^2^)/3'
_refine_ls_weighting_scheme calc
_refine_ls_wR_factor_all 0.1015
_refine_ls_wR_factor_ref 0.0864
_reflns_number_gt 3496
_reflns_number_total 5289
_reflns_threshold_expression I>2\s(I)
_cod_data_source_file ja806958x_si_004.cif
_cod_data_source_block rap165f
_cod_original_sg_symbol_H-M 'P 21/c'
_cod_database_code 4108769

loop_
_symmetry_equiv_pos_as_xyz
'x, y, z'
'-x, y+1/2, -z+1/2'
'-x, -y, -z'
'x, -y-1/2, z-1/2'

loop_
_atom_site_aniso_label
_atom_site_aniso_U_11
_atom_site_aniso_U_22
_atom_site_aniso_U_33
_atom_site_aniso_U_23
_atom_site_aniso_U_13
_atom_site_aniso_U_12
C1 0.047(3) 0.041(2) 0.032(3) -0.002(2) 0.020(2) -0.009(2)
C2 0.061(3) 0.041(3) 0.046(3) -0.010(2) 0.025(3) -0.027(2)
C3 0.067(3) 0.063(3) 0.055(4) -0.006(3) 0.039(3) -0.026(2)
N4 0.057(3) 0.049(2) 0.049(3) -0.003(2) 0.036(2) -0.015(2)
C4 0.057(3) 0.049(2) 0.049(3) -0.003(2) 0.036(2) -0.015(2)
C4A 0.034(3) 0.034(2) 0.043(3) 0.001(2) 0.022(2) -0.002(2)
C4B 0.038(3) 0.035(2) 0.031(3) 0.003(2) 0.018(2) 0.007(2)
C5 0.051(3) 0.049(2) 0.045(3) -0.004(2) 0.027(2) -0.002(2)
N5 0.051(3) 0.049(2) 0.045(3) -0.004(2) 0.027(2) -0.002(2)
C6 0.056(3) 0.058(3) 0.043(3) -0.003(2) 0.029(3) -0.003(2)
C7 0.049(3) 0.049(3) 0.041(3) -0.018(2) 0.022(3) 0.000(2)
C8 0.035(3) 0.040(2) 0.036(3) -0.003(2) 0.016(2) 0.002(2)
C8A 0.029(2) 0.027(2) 0.026(3) 0.000(2) 0.014(2) 0.003(2)
C8B 0.030(3) 0.023(2) 0.021(3) 0.002(2) 0.011(2) 0.004(2)
C9 0.025(2) 0.022(2) 0.025(3) 0.005(2) 0.007(2) 0.004(2)
C9A 0.028(3) 0.021(2) 0.029(3) 0.000(2) 0.016(2) -0.003(2)
C10 0.026(2) 0.022(2) 0.028(3) -0.007(2) 0.011(2) -0.008(2)
C11 0.029(3) 0.031(2) 0.026(3) -0.002(2) 0.012(2) -0.007(2)
C12 0.035(3) 0.026(2) 0.025(3) -0.001(2) 0.015(2) -0.002(2)
C13 0.028(3) 0.025(2) 0.022(3) -0.002(2) 0.010(2) -0.004(2)
C13A 0.025(2) 0.023(2) 0.026(3) -0.002(2) 0.011(2) -0.002(2)
C14 0.023(2) 0.024(2) 0.024(3) -0.003(2) 0.009(2) 0.001(2)
C14A 0.026(2) 0.028(2) 0.028(3) 0.001(2) 0.015(2) -0.001(2)
C14B 0.033(3) 0.029(2) 0.027(3) -0.002(2) 0.015(2) -0.001(2)
C15 0.024(2) 0.034(2) 0.027(3) -0.002(2) 0.016(2) 0.000(2)
C16 0.035(3) 0.032(2) 0.034(3) -0.005(2) 0.013(2) -0.003(2)
C17 0.044(3) 0.041(3) 0.056(3) -0.015(2) 0.023(3) -0.009(2)
C18 0.043(3) 0.062(3) 0.047(3) -0.022(3) 0.006(3) -0.014(2)
C19 0.048(3) 0.063(3) 0.034(3) -0.002(2) 0.004(3) 0.007(2)
C20 0.044(3) 0.034(2) 0.031(3) -0.003(2) 0.011(2) 0.001(2)
C21 0.025(2) 0.035(2) 0.021(2) -0.003(2) 0.011(2) 0.000(2)
C22 0.037(3) 0.029(2) 0.038(3) -0.003(2) 0.016(2) -0.002(2)
C23 0.025(3) 0.046(3) 0.042(3) -0.005(2) 0.005(2) 0.000(2)
C24 0.034(3) 0.050(3) 0.051(3) 0.008(2) 0.013(3) 0.012(2)
C25 0.034(3) 0.033(2) 0.051(3) 0.002(2) 0.017(3) 0.005(2)
C26 0.030(3) 0.029(2) 0.037(3) -0.002(2) 0.016(2) -0.003(2)
C27 0.024(2) 0.041(2) 0.027(3) -0.001(2) 0.009(2) -0.005(2)
C28 0.033(3) 0.046(3) 0.047(3) 0.002(2) 0.016(2) -0.007(2)
C29 0.045(3) 0.065(3) 0.053(3) 0.013(2) 0.019(3) -0.016(2)
C30 0.046(3) 0.079(3) 0.078(4) 0.000(3) 0.044(3) -0.005(3)
C31 0.043(3) 0.054(3) 0.079(4) -0.009(2) 0.033(3) -0.004(2)
C32 0.035(3) 0.047(3) 0.051(3) -0.004(2) 0.024(2) -0.009(2)
C33 0.028(3) 0.052(3) 0.026(3) -0.001(2) 0.013(2) -0.007(2)
C34 0.051(3) 0.057(3) 0.043(3) 0.016(2) 0.021(3) -0.002(2)
C35 0.071(4) 0.082(4) 0.044(4) 0.021(3) 0.020(3) -0.006(3)
C36 0.070(4) 0.114(5) 0.035(4) 0.017(3) 0.016(3) -0.027(3)
C37 0.063(4) 0.106(4) 0.048(4) -0.019(3) 0.035(3) -0.023(3)
C38 0.055(3) 0.071(3) 0.036(3) -0.002(3) 0.022(3) -0.016(2)
C39 0.032(3) 0.024(2) 0.024(3) 0.001(2) 0.014(2) -0.007(2)
C40 0.040(3) 0.033(2) 0.032(3) -0.002(2) 0.017(2) -0.007(2)
C41 0.039(3) 0.034(2) 0.048(3) 0.007(2) 0.015(3) 0.006(2)
C42 0.040(3) 0.046(3) 0.033(3) 0.008(2) 0.002(2) 0.004(2)
C43 0.042(3) 0.049(2) 0.024(3) 0.001(2) 0.007(2) -0.001(2)
C44 0.031(3) 0.044(2) 0.026(3) 0.001(2) 0.012(2) 0.000(2)
C45 0.029(3) 0.026(2) 0.025(3) 0.003(2) 0.013(2) -0.004(2)
C46 0.036(3) 0.037(2) 0.031(3) -0.002(2) 0.011(2) -0.004(2)
C47 0.030(3) 0.060(3) 0.035(3) 0.011(2) 0.003(2) -0.007(2)
C48 0.056(3) 0.056(3) 0.026(3) 0.001(2) 0.006(3) -0.022(2)
C49 0.061(3) 0.036(2) 0.032(3) -0.006(2) 0.022(3) -0.011(2)
C50 0.041(3) 0.035(2) 0.030(3) 0.001(2) 0.020(2) 0.000(2)
C1S 0.057(7) 0.055(6) 0.056(7) -0.008(5) 0.023(6) 0.009(5)
S1S 0.078(2) 0.0891(14) 0.095(2) -0.0111(12) 0.0348(15) 0.0144(11)

loop_
_atom_site_label
_atom_site_type_symbol
_atom_site_fract_x
_atom_site_fract_y
_atom_site_fract_z
_atom_site_U_iso_or_equiv
_atom_site_thermal_displace_type
_atom_site_occupancy
_atom_site_calc_flag
_atom_site_refinement_flags
C1 C 0.4372(3) 0.5066(2) 0.78024(13) 0.0384(10) Uani 1 d .
H1 H 0.4206 0.5224 0.80972 0.046 Uiso 1 calc R
C2 C 0.5058(3) 0.5753(3) 0.7681(2) 0.0482(12) Uani 1 d .
H2 H 0.5359 0.6385 0.7891 0.058 Uiso 1 calc R
C3 C 0.5306(3) 0.5527(3) 0.7257(2) 0.0574(13) Uani 1 d .
H3 H 0.5836 0.5968 0.7197 0.069 Uiso 1 calc R
N4 N 0.4813(3) 0.4694(2) 0.69254(13) 0.0467(10) Uani 0.50 d P
C4 C 0.4813(3) 0.4694(2) 0.69254(13) 0.0467(10) Uani 0.50 d P
H4 H 0.4949 0.4574 0.66189 0.056 Uiso 0.50 d PR
C4A C 0.4109(3) 0.4018(3) 0.7039(2) 0.0350(10) Uani 1 d .
C4B C 0.3517(3) 0.3161(3) 0.66542(15) 0.0333(10) Uani 1 d .
C5 C 0.3868(3) 0.2951(2) 0.62589(14) 0.0463(10) Uani 0.50 d P
H5 H 0.4436 0.3384 0.62276 0.056 Uiso 0.50 calc PR
N5 N 0.3868(3) 0.2951(2) 0.62589(14) 0.0463(10) Uani 0.50 d P
C6 C 0.3393(3) 0.2121(3) 0.59164(15) 0.0495(12) Uani 1 d .
H6 H 0.3617 0.1987 0.56373 0.059 Uiso 1 calc R
C7 C 0.2590(3) 0.1466(3) 0.59658(14) 0.0454(11) Uani 1 d .
H7 H 0.2294 0.0864 0.57326 0.055 Uiso 1 calc R
C8 C 0.2219(3) 0.1678(2) 0.63499(14) 0.0366(10) Uani 1 d .
H8 H 0.1661 0.1224 0.63781 0.044 Uiso 1 calc R
C8A C 0.2651(3) 0.2557(2) 0.67030(14) 0.0265(9) Uani 1 d .
C8B C 0.2357(3) 0.2788(2) 0.71502(13) 0.0245(9) Uani 1 d .
C9 C 0.1381(3) 0.2430(2) 0.71851(14) 0.0249(9) Uani 1 d .
C9A C 0.1311(3) 0.2447(2) 0.76894(14) 0.0248(9) Uani 1 d .
C10 C 0.0286(3) 0.2306(2) 0.77524(14) 0.0256(9) Uani 1 d .
C11 C 0.0330(3) 0.2047(2) 0.82454(15) 0.0287(9) Uani 1 d .
C12 C 0.1396(3) 0.1891(2) 0.86936(14) 0.0279(9) Uani 1 d .
C13 C 0.2375(3) 0.2178(2) 0.86519(14) 0.0253(9) Uani 1 d .
C13A C 0.2324(3) 0.2588(2) 0.81563(14) 0.0243(9) Uani 1 d .
C14 C 0.3208(3) 0.3187(2) 0.81042(14) 0.0239(9) Uani 1 d .
C14A C 0.3170(3) 0.3363(2) 0.76051(14) 0.0262(9) Uani 1 d .
C14B C 0.3916(3) 0.4133(2) 0.74949(14) 0.0288(10) Uani 1 d .
C15 C 0.0430(3) 0.1919(3) 0.67255(14) 0.0266(9) Uani 1 d .
C16 C 0.0173(3) 0.0826(2) 0.67614(14) 0.0341(10) Uani 1 d .
H16 H 0.0595 0.0430 0.70783 0.041 Uiso 1 calc R
C17 C -0.0689(3) 0.0313(3) 0.6340(2) 0.0467(12) Uani 1 d .
H17 H -0.0846 -0.0433 0.6366 0.056 Uiso 1 calc R
C18 C -0.1315(3) 0.0884(3) 0.5883(2) 0.0549(13) Uani 1 d .
H18 H -0.1910 0.0533 0.5596 0.066 Uiso 1 calc R
C19 C -0.1082(3) 0.1970(3) 0.58409(15) 0.0528(12) Uani 1 d .
H19 H -0.1517 0.2366 0.55263 0.063 Uiso 1 calc R
C20 C -0.0207(3) 0.2475(2) 0.6261(2) 0.0380(11) Uani 1 d .
H20 H -0.0044 0.3217 0.6229 0.046 Uiso 1 calc R
C21 C -0.0818(3) 0.2642(3) 0.73106(13) 0.0267(9) Uani 1 d .
C22 C -0.1760(3) 0.1976(2) 0.70923(13) 0.0347(10) Uani 1 d .
H22 H -0.1700 0.1234 0.71968 0.042 Uiso 1 calc R
C23 C -0.2778(3) 0.2370(3) 0.67271(14) 0.0408(11) Uani 1 d .
H23 H -0.3411 0.1901 0.65781 0.049 Uiso 1 calc R
C24 C -0.2873(3) 0.3455(3) 0.65793(14) 0.0468(11) Uani 1 d .
H24 H -0.3575 0.3733 0.63316 0.056 Uiso 1 calc R
C25 C -0.1953(3) 0.4130(3) 0.67898(14) 0.0400(11) Uani 1 d .
H25 H -0.2021 0.4875 0.66892 0.048 Uiso 1 calc R
C26 C -0.0932(3) 0.3725(2) 0.71472(13) 0.0316(10) Uani 1 d .
H26 H -0.0296 0.4191 0.72844 0.038 Uiso 1 calc R
C27 C -0.0712(3) 0.1910(3) 0.83323(13) 0.0315(10) Uani 1 d .
C28 C -0.1006(3) 0.0883(3) 0.84401(13) 0.0420(11) Uani 1 d .
H28 H -0.0568 0.0267 0.84398 0.050 Uiso 1 calc R
C29 C -0.1937(3) 0.0757(3) 0.85482(14) 0.0550(13) Uani 1 d .
H29 H -0.2132 0.0054 0.86243 0.066 Uiso 1 calc R
C30 C -0.2590(3) 0.1645(4) 0.8547(2) 0.0616(13) Uani 1 d .
H30 H -0.3217 0.1557 0.8630 0.074 Uiso 1 calc R
C31 C -0.2317(3) 0.2656(3) 0.8423(2) 0.0561(13) Uani 1 d .
H31 H -0.2773 0.3265 0.8410 0.067 Uiso 1 calc R
C32 C -0.1379(3) 0.2792(3) 0.83168(14) 0.0424(11) Uani 1 d .
H32 H -0.1196 0.3494 0.82333 0.051 Uiso 1 calc R
C33 C 0.1416(3) 0.1465(3) 0.92027(14) 0.0352(10) Uani 1 d .
C34 C 0.1748(3) 0.0420(3) 0.9379(2) 0.0499(12) Uani 1 d .
H34 H 0.2032 -0.0035 0.9187 0.060 Uiso 1 calc R
C35 C 0.1675(4) 0.0024(4) 0.9831(2) 0.0672(14) Uani 1 d .
H35 H 0.1904 -0.0701 0.9943 0.081 Uiso 1 calc R
C36 C 0.1279(4) 0.0659(4) 1.0116(2) 0.075(2) Uani 1 d .
H36 H 0.1219 0.0373 1.0421 0.090 Uiso 1 calc R
C37 C 0.0966(3) 0.1720(4) 0.9961(2) 0.0685(14) Uani 1 d .
H37 H 0.0708 0.2175 1.0164 0.082 Uiso 1 calc R
C38 C 0.1033(3) 0.2118(3) 0.9499(2) 0.0532(12) Uani 1 d .
H38 H 0.0813 0.2846 0.9389 0.064 Uiso 1 calc R
C39 C 0.3487(3) 0.1926(2) 0.90978(14) 0.0259(9) Uani 1 d .
C40 C 0.4185(3) 0.1162(2) 0.90097(14) 0.0343(10) Uani 1 d .
H40 H 0.3956 0.0849 0.86659 0.041 Uiso 1 calc R
C41 C 0.5205(3) 0.0854(2) 0.9417(2) 0.0413(11) Uani 1 d .
H41 H 0.5665 0.0332 0.9352 0.050 Uiso 1 calc R
C42 C 0.5550(3) 0.1307(3) 0.9918(2) 0.0446(11) Uani 1 d .
H42 H 0.6252 0.1105 1.0196 0.053 Uiso 1 calc R
C43 C 0.4872(3) 0.2053(3) 1.00129(14) 0.0409(11) Uani 1 d .
H43 H 0.5104 0.2360 1.03581 0.049 Uiso 1 calc R
C44 C 0.3862(3) 0.2355(2) 0.96102(14) 0.0336(10) Uani 1 d .
H44 H 0.3406 0.2870 0.96831 0.040 Uiso 1 calc R
C45 C 0.4086(3) 0.3689(2) 0.85952(13) 0.0260(9) Uani 1 d .
C46 C 0.5210(3) 0.3403(2) 0.87818(14) 0.0355(10) Uani 1 d .
H46 H 0.5430 0.2858 0.86020 0.043 Uiso 1 calc R
C47 C 0.6012(3) 0.3903(3) 0.92272(15) 0.0454(11) Uani 1 d .
H47 H 0.6778 0.3689 0.93582 0.055 Uiso 1 calc R
C48 C 0.5697(4) 0.4715(3) 0.94809(15) 0.0498(12) Uani 1 d .
H48 H 0.6250 0.5069 0.97832 0.060 Uiso 1 calc R
C49 C 0.4590(4) 0.5013(3) 0.92984(15) 0.0417(11) Uani 1 d .
H49 H 0.4378 0.5574 0.94733 0.050 Uiso 1 calc R
C50 C 0.3777(3) 0.4495(2) 0.88587(14) 0.0339(10) Uani 1 d .
H50 H 0.3009 0.4693 0.87378 0.041 Uiso 1 calc R
C1S C 1.0000 0.5000 1.0000 0.057(3) Uani 0.67 d SP
S1S S 0.9310(2) 0.41333(13) 0.96008(8) 0.0881(7) Uani 0.67 d P

loop_
_atom_type_symbol
_atom_type_description
_atom_type_scat_dispersion_real
_atom_type_scat_dispersion_imag
_atom_type_scat_source
C C 0.0033 0.0016 'International Tables Vol C Tables 4.2.6.8 and 6.1.1.4'
H H 0.0000 0.0000 'International Tables Vol C Tables 4.2.6.8 and 6.1.1.4'
N N 0.0061 0.0033 'International Tables Vol C Tables 4.2.6.8 and 6.1.1.4'
S S 0.1246 0.1234 'International Tables Vol C Tables 4.2.6.8 and 6.1.1.4'

loop_
_geom_angle_atom_site_label_1
_geom_angle_atom_site_label_2
_geom_angle_atom_site_label_3
_geom_angle
_geom_angle_site_symmetry_1
C2 C1 C14B 120.7(3) .
C2 C1 H1 119.7 .
C14B C1 H1 119.7 .
C3 C2 C1 120.0(3) .
C3 C2 H2 120.0 .
C1 C2 H2 120.0 .
N4 C3 C2 121.2(4) .
N4 C3 H3 119.4 .
C2 C3 H3 119.4 .
C3 N4 C4A 118.7(3) .
C3 N4 H4 120.7 .
C4A N4 H4 120.7 .
N4 C4A C14B 122.8(3) .
N4 C4A C4B 118.0(4) .
C14B C4A C4B 119.1(3) .
C5 C4B C8A 122.0(3) .
C5 C4B C4A 117.3(3) .
C8A C4B C4A 120.6(3) .
C6 C5 C4B 119.2(3) .
C6 C5 H5 120.4 .
C4B C5 H5 120.4 .
C5 C6 C7 121.1(4) .
C5 C6 H6 119.5 .
C7 C6 H6 119.5 .
C8 C7 C6 120.3(3) .
C8 C7 H7 119.9 .
C6 C7 H7 119.9 .
C7 C8 C8A 121.0(3) .
C7 C8 H8 119.5 .
C8A C8 H8 119.5 .
C8 C8A C4B 116.2(3) .
C8 C8A C8B 124.2(3) .
C4B C8A C8B 119.2(3) .
C9 C8B C14A 117.0(3) .
C9 C8B C8A 124.9(3) .
C14A C8B C8A 117.9(3) .
C8B C9 C9A 120.0(3) .
C8B C9 C15 122.3(3) .
C9A C9 C15 117.4(3) .
C13A C9A C9 117.8(3) .
C13A C9A C10 117.9(3) .
C9 C9A C10 124.2(3) .
C11 C10 C9A 119.8(3) .
C11 C10 C21 119.4(3) .
C9A C10 C21 119.8(3) .
C10 C11 C12 120.2(3) .
C10 C11 C27 121.8(3) .
C12 C11 C27 118.0(3) .
C13 C12 C11 119.5(3) .
C13 C12 C33 121.5(3) .
C11 C12 C33 118.9(3) .
C12 C13 C13A 120.0(3) .
C12 C13 C39 119.7(3) .
C13A C13 C39 119.8(3) .
C9A C13A C14 117.2(3) .
C9A C13A C13 118.3(3) .
C14 C13A C13 124.4(3) .
C14A C14 C13A 119.6(3) .
C14A C14 C45 122.3(3) .
C13A C14 C45 117.8(3) .
C14 C14A C8B 119.9(3) .
C14 C14A C14B 124.0(3) .
C8B C14A C14B 116.2(3) .
C4A C14B C1 115.9(3) .
C4A C14B C14A 120.6(3) .
C1 C14B C14A 123.1(3) .
C20 C15 C16 118.2(3) .
C20 C15 C9 123.0(3) .
C16 C15 C9 118.9(3) .
C17 C16 C15 120.8(3) .
C17 C16 H16 119.6 .
C15 C16 H16 119.6 .
C18 C17 C16 120.1(3) .
C18 C17 H17 120.0 .
C16 C17 H17 120.0 .
C17 C18 C19 120.1(4) .
C17 C18 H18 120.0 .
C19 C18 H18 120.0 .
C18 C19 C20 119.6(4) .
C18 C19 H19 120.2 .
C20 C19 H19 120.2 .
C15 C20 C19 121.3(3) .
C15 C20 H20 119.4 .
C19 C20 H20 119.4 .
C22 C21 C26 117.9(3) .
C22 C21 C10 124.4(3) .
C26 C21 C10 117.4(3) .
C23 C22 C21 121.3(3) .
C23 C22 H22 119.3 .
C21 C22 H22 119.3 .
C22 C23 C24 119.5(3) .
C22 C23 H23 120.2 .
C24 C23 H23 120.2 .
C25 C24 C23 120.2(3) .
C25 C24 H24 119.9 .
C23 C24 H24 119.9 .
C24 C25 C26 119.8(3) .
C24 C25 H25 120.1 .
C26 C25 H25 120.1 .
C25 C26 C21 121.1(3) .
C25 C26 H26 119.4 .
C21 C26 H26 119.4 .
C32 C27 C28 119.4(3) .
C32 C27 C11 121.1(3) .
C28 C27 C11 119.5(3) .
C29 C28 C27 119.9(3) .
C29 C28 H28 120.1 .
C27 C28 H28 120.1 .
C28 C29 C30 120.8(4) .
C28 C29 H29 119.6 .
C30 C29 H29 119.6 .
C31 C30 C29 119.1(4) .
C31 C30 H30 120.5 .
C29 C30 H30 120.5 .
C30 C31 C32 120.5(4) .
C30 C31 H31 119.7 .
C32 C31 H31 119.7 .
C27 C32 C31 120.3(3) .
C27 C32 H32 119.9 .
C31 C32 H32 119.9 .
C34 C33 C38 118.1(4) .
C34 C33 C12 122.5(4) .
C38 C33 C12 119.4(4) .
C33 C34 C35 121.0(4) .
C33 C34 H34 119.5 .
C35 C34 H34 119.5 .
C36 C35 C34 120.8(4) .
C36 C35 H35 119.6 .
C34 C35 H35 119.6 .
C35 C36 C37 120.0(5) .
C35 C36 H36 120.0 .
C37 C36 H36 120.0 .
C36 C37 C38 119.0(4) .
C36 C37 H37 120.5 .
C38 C37 H37 120.5 .
C33 C38 C37 121.0(4) .
C33 C38 H38 119.5 .
C37 C38 H38 119.5 .
C44 C39 C40 117.1(3) .
C44 C39 C13 124.3(3) .
C40 C39 C13 118.5(3) .
C41 C40 C39 121.1(3) .
C41 C40 H40 119.5 .
C39 C40 H40 119.5 .
C42 C41 C40 120.0(4) .
C42 C41 H41 120.0 .
C40 C41 H41 120.0 .
C43 C42 C41 119.7(4) .
C43 C42 H42 120.1 .
C41 C42 H42 120.1 .
C44 C43 C42 120.3(4) .
C44 C43 H43 119.8 .
C42 C43 H43 119.8 .
C43 C44 C39 121.8(3) .
C43 C44 H44 119.1 .
C39 C44 H44 119.1 .
C46 C45 C50 119.1(3) .
C46 C45 C14 121.7(3) .
C50 C45 C14 119.2(3) .
C47 C46 C45 120.6(3) .
C47 C46 H46 119.7 .
C45 C46 H46 119.7 .
C48 C47 C46 119.8(4) .
C48 C47 H47 120.1 .
C46 C47 H47 120.1 .
C49 C48 C47 120.3(4) .
C49 C48 H48 119.9 .
C47 C48 H48 119.9 .
C48 C49 C50 120.2(4) .
C48 C49 H49 119.9 .
C50 C49 H49 119.9 .
C49 C50 C45 120.1(3) .
C49 C50 H50 120.0 .
C45 C50 H50 120.0 .
S1S C1S S1S 179.998(2) 3_767

loop_
_geom_bond_atom_site_label_1
_geom_bond_atom_site_label_2
_geom_bond_distance
_geom_bond_site_symmetry_2
C1 C2 1.375(4) .
C1 C14B 1.403(4) .
C1 H1 0.95 .
C2 C3 1.373(4) .
C2 H2 0.95 .
C3 N4 1.346(4) .
C3 H3 0.95 .
N4 C4A 1.374(4) .
N4 H4 0.95 .
C4 H4 0.95 .
C4A C14B 1.396(4) .
C4A C4B 1.466(4) .
C4B C5 1.380(4) .
C4B C8A 1.411(4) .
C5 C6 1.353(4) .
C5 H5 0.95 .
C6 C7 1.378(4) .
C6 H6 0.95 .
C7 C8 1.370(4) .
C7 H7 0.95 .
C8 C8A 1.406(4) .
C8 H8 0.95 .
C8A C8B 1.472(4) .
C8B C9 1.396(4) .
C8B C14A 1.445(4) .
C9 C9A 1.437(4) .
C9 C15 1.493(4) .
C9A C13A 1.420(4) .
C9A C10 1.439(4) .
C10 C11 1.379(4) .
C10 C21 1.506(4) .
C11 C12 1.438(4) .
C11 C27 1.496(4) .
C12 C13 1.383(4) .
C12 C33 1.494(4) .
C13 C13A 1.437(4) .
C13 C39 1.493(4) .
C13A C14 1.432(4) .
C14 C14A 1.379(4) .
C14 C45 1.494(4) .
C14A C14B 1.484(4) .
C15 C20 1.382(4) .
C15 C16 1.400(3) .
C16 C17 1.387(4) .
C16 H16 0.95 .
C17 C18 1.374(4) .
C17 H17 0.95 .
C18 C19 1.386(4) .
C18 H18 0.95 .
C19 C20 1.389(4) .
C19 H19 0.95 .
C20 H20 0.95 .
C21 C22 1.390(4) .
C21 C26 1.393(3) .
C22 C23 1.379(4) .
C22 H22 0.95 .
C23 C24 1.385(3) .
C23 H23 0.95 .
C24 C25 1.376(4) .
C24 H24 0.95 .
C25 C26 1.379(4) .
C25 H25 0.95 .
C26 H26 0.95 .
C27 C32 1.383(4) .
C27 C28 1.389(4) .
C28 C29 1.385(4) .
C28 H28 0.95 .
C29 C30 1.387(4) .
C29 H29 0.95 .
C30 C31 1.376(4) .
C30 H30 0.95 .
C31 C32 1.392(4) .
C31 H31 0.95 .
C32 H32 0.95 .
C33 C34 1.378(4) .
C33 C38 1.386(4) .
C34 C35 1.385(4) .
C34 H34 0.95 .
C35 C36 1.360(5) .
C35 H35 0.95 .
C36 C37 1.380(4) .
C36 H36 0.95 .
C37 C38 1.408(5) .
C37 H37 0.95 .
C38 H38 0.95 .
C39 C44 1.394(4) .
C39 C40 1.403(4) .
C40 C41 1.391(4) .
C40 H40 0.95 .
C41 C42 1.381(4) .
C41 H41 0.95 .
C42 C43 1.378(4) .
C42 H42 0.95 .
C43 C44 1.375(4) .
C43 H43 0.95 .
C44 H44 0.95 .
C45 C46 1.386(4) .
C45 C50 1.390(4) .
C46 C47 1.382(4) .
C46 H46 0.95 .
C47 C48 1.381(4) .
C47 H47 0.95 .
C48 C49 1.372(4) .
C48 H48 0.95 .
C49 C50 1.388(4) .
C49 H49 0.95 .
C50 H50 0.95 .
C1S S1S 1.527(2) 3_767
C1S S1S 1.527(2) .

loop_
_geom_torsion_atom_site_label_1
_geom_torsion_atom_site_label_2
_geom_torsion_atom_site_label_3
_geom_torsion_atom_site_label_4
_geom_torsion
C14B C1 C2 C3 -0.3(6)
C1 C2 C3 N4 6.0(6)
C2 C3 N4 C4A -4.5(6)
C3 N4 C4A C14B -2.6(5)
C3 N4 C4A C4B 175.8(3)
N4 C4A C4B C5 12.4(5)
C14B C4A C4B C5 -169.2(3)
N4 C4A C4B C8A -169.7(3)
C14B C4A C4B C8A 8.7(5)
C8A C4B C5 C6 -2.0(5)
C4A C4B C5 C6 175.8(3)
C4B C5 C6 C7 -1.8(5)
C5 C6 C7 C8 3.1(6)
C6 C7 C8 C8A -0.5(5)
C7 C8 C8A C4B -3.1(5)
C7 C8 C8A C8B -175.2(3)
C5 C4B C8A C8 4.4(5)
C4A C4B C8A C8 -173.4(3)
C5 C4B C8A C8B 176.9(3)
C4A C4B C8A C8B -0.8(5)
C8 C8A C8B C9 -22.5(5)
C4B C8A C8B C9 165.5(3)
C8 C8A C8B C14A 153.0(3)
C4B C8A C8B C14A -18.9(4)
C14A C8B C9 C9A -12.1(4)
C8A C8B C9 C9A 163.4(3)
C14A C8B C9 C15 174.1(3)
C8A C8B C9 C15 -10.3(5)
C8B C9 C9A C13A -14.3(4)
C15 C9 C9A C13A 159.7(3)
C8B C9 C9A C10 167.1(3)
C15 C9 C9A C10 -18.9(4)
C13A C9A C10 C11 -15.8(4)
C9 C9A C10 C11 162.8(3)
C13A C9A C10 C21 152.9(3)
C9 C9A C10 C21 -28.5(4)
C9A C10 C11 C12 -1.5(5)
C21 C10 C11 C12 -170.2(3)
C9A C10 C11 C27 179.1(3)
C21 C10 C11 C27 10.4(5)
C10 C11 C12 C13 10.9(5)
C27 C11 C12 C13 -169.7(3)
C10 C11 C12 C33 -171.8(3)
C27 C11 C12 C33 7.6(4)
C11 C12 C13 C13A -2.6(5)
C33 C12 C13 C13A -179.8(3)
C11 C12 C13 C39 -174.5(3)
C33 C12 C13 C39 8.3(5)
C9 C9A C13A C14 28.5(4)
C10 C9A C13A C14 -152.8(3)
C9 C9A C13A C13 -154.9(3)
C10 C9A C13A C13 23.8(4)
C12 C13 C13A C9A -14.8(5)
C39 C13 C13A C9A 157.1(3)
C12 C13 C13A C14 161.5(3)
C39 C13 C13A C14 -26.6(5)
C9A C13A C14 C14A -16.0(4)
C13 C13A C14 C14A 167.6(3)
C9A C13A C14 C45 158.3(3)
C13 C13A C14 C45 -18.0(5)
C13A C14 C14A C8B -10.9(5)
C45 C14 C14A C8B 175.0(3)
C13A C14 C14A C14B 168.4(3)
C45 C14 C14A C14B -5.7(5)
C9 C8B C14A C14 25.1(4)
C8A C8B C14A C14 -150.8(3)
C9 C8B C14A C14B -154.2(3)
C8A C8B C14A C14B 29.9(4)
N4 C4A C14B C1 7.7(5)
C4B C4A C14B C1 -170.6(3)
N4 C4A C14B C14A -178.4(3)
C4B C4A C14B C14A 3.2(5)
C2 C1 C14B C4A -6.2(5)
C2 C1 C14B C14A -179.8(3)
C14 C14A C14B C4A 158.2(3)
C8B C14A C14B C4A -22.5(5)
C14 C14A C14B C1 -28.4(5)
C8B C14A C14B C1 150.9(3)
C8B C9 C15 C20 -65.1(4)
C9A C9 C15 C20 121.0(3)
C8B C9 C15 C16 114.3(3)
C9A C9 C15 C16 -59.6(4)
C20 C15 C16 C17 0.7(5)
C9 C15 C16 C17 -178.7(3)
C15 C16 C17 C18 -1.1(5)
C16 C17 C18 C19 0.5(6)
C17 C18 C19 C20 0.4(6)
C16 C15 C20 C19 0.2(5)
C9 C15 C20 C19 179.6(3)
C18 C19 C20 C15 -0.8(6)
C11 C10 C21 C22 -63.1(5)
C9A C10 C21 C22 128.2(3)
C11 C10 C21 C26 110.4(3)
C9A C10 C21 C26 -58.3(4)
C26 C21 C22 C23 -0.3(5)
C10 C21 C22 C23 173.2(3)
C21 C22 C23 C24 -0.9(5)
C22 C23 C24 C25 0.9(5)
C23 C24 C25 C26 0.3(6)
C24 C25 C26 C21 -1.6(5)
C22 C21 C26 C25 1.5(5)
C10 C21 C26 C25 -172.4(3)
C10 C11 C27 C32 -70.3(5)
C12 C11 C27 C32 110.3(4)
C10 C11 C27 C28 110.9(4)
C12 C11 C27 C28 -68.5(4)
C32 C27 C28 C29 -2.1(5)
C11 C27 C28 C29 176.7(3)
C27 C28 C29 C30 0.5(6)
C28 C29 C30 C31 1.6(6)
C29 C30 C31 C32 -1.9(6)
C28 C27 C32 C31 1.8(6)
C11 C27 C32 C31 -177.0(3)
C30 C31 C32 C27 0.3(6)
C13 C12 C33 C34 -75.6(4)
C11 C12 C33 C34 107.2(4)
C13 C12 C33 C38 107.8(4)
C11 C12 C33 C38 -69.5(4)
C38 C33 C34 C35 1.7(6)
C12 C33 C34 C35 -175.0(4)
C33 C34 C35 C36 -0.5(7)
C34 C35 C36 C37 -1.3(7)
C35 C36 C37 C38 1.7(7)
C34 C33 C38 C37 -1.2(6)
C12 C33 C38 C37 175.6(3)
C36 C37 C38 C33 -0.5(6)
C12 C13 C39 C44 -62.8(4)
C13A C13 C39 C44 125.2(3)
C12 C13 C39 C40 113.4(4)
C13A C13 C39 C40 -58.5(4)
C44 C39 C40 C41 -0.3(5)
C13 C39 C40 C41 -176.8(3)
C39 C40 C41 C42 -0.4(5)
C40 C41 C42 C43 0.9(5)
C41 C42 C43 C44 -0.7(5)
C42 C43 C44 C39 0.0(5)
C40 C39 C44 C43 0.5(5)
C13 C39 C44 C43 176.8(3)
C14A C14 C45 C46 -66.7(4)
C13A C14 C45 C46 119.1(3)
C14A C14 C45 C50 110.5(4)
C13A C14 C45 C50 -63.7(4)
C50 C45 C46 C47 0.7(5)
C14 C45 C46 C47 177.9(3)
C45 C46 C47 C48 -1.7(5)
C46 C47 C48 C49 1.1(5)
C47 C48 C49 C50 0.3(5)
C48 C49 C50 C45 -1.3(5)
C46 C45 C50 C49 0.8(5)
C14 C45 C50 C49 -176.5(3)
